data_2242783
loop_
_publ_author_name
'Weil, Matthias'

_publ_section_title
;
 Ca~2~Te~3~O~8~, a new phase in the CaO--TeO~2~ system
;
_journal_issue 1
_journal_name_full 'Acta Crystallographica Section E'
_journal_page_first 26
_journal_page_last 29
_journal_paper_doi 10.1107/S2056989018017310
_journal_volume 75
_journal_year 2019
_chemical_formula_iupac 'Ca2 Te3 O8'
_chemical_formula_sum 'Ca2 O8 Te3'
_chemical_formula_weight 590.95
_chemical_name_systematic
;
Dicalcium octaoxidotritellurate(IV)
;
_space_group_crystal_system orthorhombic
_space_group_IT_number 63
_space_group_name_Hall '-C 2c 2'
_space_group_name_H-M_alt 'C m c m'
_symmetry_space_group_name_Hall '-C 2c 2'
_symmetry_space_group_name_H-M 'C m c m'
_atom_sites_solution_primary isomor
_audit_creation_method SHELXL-2017/1
_cell_angle_alpha 90
_cell_angle_beta 90
_cell_angle_gamma 90
_cell_formula_units_Z 12
_cell_length_a 18.7368(15)
_cell_length_b 6.8399(6)
_cell_length_c 18.5652(15)
_cell_measurement_reflns_used 9248
_cell_measurement_temperature 297(2)
_cell_measurement_theta_max 48.633
_cell_measurement_theta_min 3.170
_cell_volume 2379.3(3)
_computing_cell_refinement
;
SAINT (Bruker, 2016)
;
_computing_data_collection
;
APEX-3 (Bruker, 2016)
;
_computing_data_reduction
;
SAINT (Bruker, 2016)
;
_computing_molecular_graphics
;
ATOMS (Dowty, 2006)
;
_computing_publication_material
;
publCIF (Westrip, 2010)
;
_computing_structure_refinement
;
SHELXL2017 (Sheldrick, 2015)
;
_computing_structure_solution 'coordinates from isotypic compound'
_diffrn_ambient_temperature 297(2)
_diffrn_measured_fraction_theta_full 0.997
_diffrn_measured_fraction_theta_max 0.995
_diffrn_measurement_device_type 'Bruker APEXII CCD'
_diffrn_measurement_method '\w scans'
_diffrn_radiation_type MoK\a
_diffrn_radiation_wavelength 0.71073
_diffrn_reflns_av_R_equivalents 0.0426
_diffrn_reflns_av_unetI/netI 0.0271
_diffrn_reflns_limit_h_max 39
_diffrn_reflns_limit_h_min -37
_diffrn_reflns_limit_k_max 14
_diffrn_reflns_limit_k_min -14
_diffrn_reflns_limit_l_max 39
_diffrn_reflns_limit_l_min -36
_diffrn_reflns_number 47523
_diffrn_reflns_theta_full 25.242
_diffrn_reflns_theta_max 48.729
_diffrn_reflns_theta_min 2.194
_exptl_absorpt_coefficient_mu 12.266
_exptl_absorpt_correction_T_max .750
_exptl_absorpt_correction_T_min .472
_exptl_absorpt_correction_type multi-scan
_exptl_absorpt_process_details
;
(<i>SADABS</i>; Krause <i>et al.</i>, 2015)
;
_exptl_crystal_colour colourless
_exptl_crystal_density_diffrn 4.949
_exptl_crystal_description plate
_exptl_crystal_F_000 3120
_exptl_crystal_size_max 0.250
_exptl_crystal_size_mid 0.150
_exptl_crystal_size_min 0.100
_refine_diff_density_max 4.125
_refine_diff_density_min -2.076
_refine_ls_extinction_coef 0.00143(3)
_refine_ls_extinction_expression Fc^*^=kFc[1+0.001xFc^2^\l^3^/sin(2\q)]^-1/4^
_refine_ls_extinction_method
;
SHELXL2017 (Sheldrick, 2015)
;
_refine_ls_goodness_of_fit_ref 1.115
_refine_ls_matrix_type full
_refine_ls_number_parameters 101
_refine_ls_number_reflns 6097
_refine_ls_number_restraints 0
_refine_ls_restrained_S_all 1.115
_refine_ls_R_factor_all 0.0298
_refine_ls_R_factor_gt 0.0228
_refine_ls_shift/su_max 0.002
_refine_ls_shift/su_mean 0.000
_refine_ls_structure_factor_coef Fsqd
_refine_ls_weighting_details 'w=1/[\s^2^(Fo^2^)+(0.0102P)^2^+6.3377P] where P=(Fo^2^+2Fc^2^)/3'
_refine_ls_weighting_scheme calc
_refine_ls_wR_factor_gt 0.0420
_refine_ls_wR_factor_ref 0.0433
_reflns_number_gt 5325
_reflns_number_total 6097
_reflns_threshold_expression 'I > 2\s(I)'
_cod_data_source_file pk2611sup1.cif
_cod_data_source_block I
_cod_database_code 2242783
_shelx_space_group_comment
;
The symmetry employed for this shelxl refinement is uniquely defined
by the following loop, which should always be used as a source of
symmetry information in preference to the above space-group names.
They are only intended as comments.
;
_shelx_estimated_absorpt_t_min 0.048
_shelx_estimated_absorpt_t_max 0.149

loop_
_space_group_symop_operation_xyz
'x, y, z'
'-x, -y, z+1/2'
'-x, y, -z+1/2'
'x, -y, -z'
'x+1/2, y+1/2, z'
'-x+1/2, -y+1/2, z+1/2'
'-x+1/2, y+1/2, -z+1/2'
'x+1/2, -y+1/2, -z'
'-x, -y, -z'
'x, y, -z-1/2'
'x, -y, z-1/2'
'-x, y, z'
'-x+1/2, -y+1/2, -z'
'x+1/2, y+1/2, -z-1/2'
'x+1/2, -y+1/2, z-1/2'
'-x+1/2, y+1/2, z'

loop_
_atom_site_type_symbol
_atom_site_label
_atom_site_fract_x
_atom_site_fract_y
_atom_site_fract_z
_atom_site_U_iso_or_equiv
_atom_site_adp_type
_atom_site_calc_flag
_atom_site_occupancy
Ca Ca1 0.29994(2) 0.36584(4) 0.41210(2) 0.00884(4) Uani d 1
Ca Ca2 0.19996(2) 0.49754(6) 0.250000 0.00819(5) Uani d 1
Te Te1 0.500000 0.08952(3) 0.250000 0.00866(3) Uani d 1
Te Te2 0.500000 0.29743(2) 0.07448(2) 0.00865(2) Uani d 1
Te Te3 0.37898(2) 0.84140(2) 0.41362(2) 0.00685(2) Uani d 1
Te Te4 0.37986(2) 0.54478(2) 0.250000 0.00616(2) Uani d 1
O O1 0.500000 0.0728(2) 0.13377(9) 0.0150(3) Uani d 1
O O2 0.40826(9) 0.000000 0.500000 0.0146(3) Uani d 1
O O3 0.31332(6) 0.69421(16) 0.46567(6) 0.01057(16) Uani d 1
O O4 0.32340(7) 0.67071(18) 0.32118(6) 0.01226(17) Uani d 1
O O5 0.31362(6) 0.02866(15) 0.38074(6) 0.00918(15) Uani d 1
O O6 0.42263(7) 0.42092(19) 0.11674(8) 0.0165(2) Uani d 1
O O7 0.42329(9) 0.9223(3) 0.250000 0.0135(3) Uani d 1
O O8 0.31736(10) 0.3318(3) 0.250000 0.0209(4) Uani d 1

loop_
_atom_site_aniso_label
_atom_site_aniso_U_11
_atom_site_aniso_U_22
_atom_site_aniso_U_33
_atom_site_aniso_U_12
_atom_site_aniso_U_13
_atom_site_aniso_U_23
Ca1 0.00841(9) 0.00807(9) 0.01005(9) 0.00102(7) -0.00031(7) 0.00024(7)
Ca2 0.00857(13) 0.00778(12) 0.00821(12) 0.00113(10) 0.000 0.000
Te1 0.00648(6) 0.00643(6) 0.01305(7) 0.000 0.000 0.000
Te2 0.00773(4) 0.00848(4) 0.00974(4) 0.000 0.000 -0.00001(3)
Te3 0.00550(3) 0.00710(3) 0.00794(3) 0.00067(2) 0.00072(2) 0.00095(2)
Te4 0.00569(4) 0.00572(4) 0.00706(4) 0.00012(3) 0.000 0.000
O1 0.0227(8) 0.0108(6) 0.0116(6) 0.000 0.000 0.0018(5)
O2 0.0110(6) 0.0209(7) 0.0119(6) 0.000 0.000 -0.0089(5)
O3 0.0123(4) 0.0103(4) 0.0091(4) -0.0023(3) 0.0028(3) 0.0010(3)
O4 0.0122(4) 0.0157(4) 0.0088(4) 0.0031(3) 0.0022(3) -0.0022(3)
O5 0.0096(4) 0.0072(3) 0.0107(4) 0.0021(3) -0.0006(3) 0.0000(3)
O6 0.0091(4) 0.0175(5) 0.0228(6) 0.0037(4) 0.0000(4) -0.0049(4)
O7 0.0072(5) 0.0142(6) 0.0193(7) -0.0022(5) 0.000 0.000
O8 0.0099(7) 0.0077(6) 0.0451(12) -0.0030(5) 0.000 0.000

loop_
_atom_type_symbol
_atom_type_description
_atom_type_scat_dispersion_real
_atom_type_scat_dispersion_imag
_atom_type_scat_source
O O 0.0106 0.0060 'International Tables Vol C Tables 4.2.6.8 and 6.1.1.4'
Ca Ca 0.2262 0.3064 'International Tables Vol C Tables 4.2.6.8 and 6.1.1.4'
Te Te -0.5308 1.6751 'International Tables Vol C Tables 4.2.6.8 and 6.1.1.4'

loop_
_geom_angle_atom_site_label_1
_geom_angle_atom_site_label_2
_geom_angle_atom_site_label_3
_geom_angle_site_symmetry_1
_geom_angle_site_symmetry_3
_geom_angle
O3 Ca1 O6 4_566 10_556 98.22(5)
O3 Ca1 O5 4_566 . 93.20(4)
O6 Ca1 O5 10_556 . 89.68(4)
O3 Ca1 O3 4_566 . 75.88(4)
O6 Ca1 O3 10_556 . 81.32(4)
O5 Ca1 O3 . . 164.59(4)
O3 Ca1 O5 4_566 16 113.79(4)
O6 Ca1 O5 10_556 16 134.77(4)
O5 Ca1 O5 . 16 117.99(4)
O3 Ca1 O5 . 16 76.84(4)
O3 Ca1 O3 4_566 16_545 68.72(4)
O6 Ca1 O3 10_556 16_545 159.11(4)
O5 Ca1 O3 . 16_545 75.37(4)
O3 Ca1 O3 . 16_545 109.69(4)
O5 Ca1 O3 16 16_545 66.05(4)
O3 Ca1 O4 4_566 . 136.52(4)
O6 Ca1 O4 10_556 . 65.45(4)
O5 Ca1 O4 . . 124.82(4)
O3 Ca1 O4 . . 62.35(4)
O5 Ca1 O4 16 . 69.34(4)
O3 Ca1 O4 16_545 . 135.24(4)
O3 Ca1 O8 4_566 . 160.81(5)
O6 Ca1 O8 10_556 . 71.74(5)
O5 Ca1 O8 . . 70.93(4)
O3 Ca1 O8 . . 117.27(4)
O5 Ca1 O8 16 . 83.89(4)
O3 Ca1 O8 16_545 . 115.39(4)
O4 Ca1 O8 . . 54.98(4)
O3 Ca1 Te3 4_566 16_545 95.22(3)
O6 Ca1 Te3 10_556 16_545 165.99(3)
O5 Ca1 Te3 . 16_545 93.50(3)
O3 Ca1 Te3 . 16_545 98.24(3)
O5 Ca1 Te3 16 16_545 33.33(2)
O3 Ca1 Te3 16_545 16_545 33.48(2)
O4 Ca1 Te3 . 16_545 101.83(3)
O8 Ca1 Te3 . 16_545 96.42(4)
O3 Ca1 Te3 4_566 . 96.23(3)
O6 Ca1 Te3 10_556 . 57.30(3)
O5 Ca1 Te3 . . 146.60(3)
O3 Ca1 Te3 . . 29.18(3)
O5 Ca1 Te3 16 . 87.05(3)
O3 Ca1 Te3 16_545 . 137.74(3)
O4 Ca1 Te3 . . 40.52(3)
O8 Ca1 Te3 . . 91.90(3)
Te3 Ca1 Te3 16_545 . 117.328(9)
O3 Ca1 Te4 4_566 . 146.96(3)
O6 Ca1 Te4 10_556 . 49.84(3)
O5 Ca1 Te4 . . 94.60(3)
O3 Ca1 Te4 . . 89.14(3)
O5 Ca1 Te4 16 . 90.46(3)
O3 Ca1 Te4 16_545 . 144.22(3)
O4 Ca1 Te4 . . 31.52(2)
O8 Ca1 Te4 . . 31.50(3)
Te3 Ca1 Te4 16_545 . 116.244(9)
Te3 Ca1 Te4 . . 61.433(6)
O3 Ca1 Ca2 4_566 . 154.68(3)
O6 Ca1 Ca2 10_556 . 105.63(3)
O5 Ca1 Ca2 . . 95.28(3)
O3 Ca1 Ca2 . . 99.17(3)
O5 Ca1 Ca2 16 . 41.77(3)
O3 Ca1 Ca2 16_545 . 90.45(3)
O4 Ca1 Ca2 . . 51.91(3)
O8 Ca1 Ca2 . . 42.13(4)
Te3 Ca1 Ca2 16_545 . 60.505(8)
Te3 Ca1 Ca2 . . 89.690(9)
Te4 Ca1 Ca2 . . 55.803(9)
O8 Ca2 O7 7 7_545 94.49(6)
O8 Ca2 O5 7 7 84.22(3)
O7 Ca2 O5 7_545 7 85.27(3)
O8 Ca2 O5 7 16 84.22(3)
O7 Ca2 O5 7_545 16 85.27(3)
O5 Ca2 O5 7 16 164.44(5)
O8 Ca2 O8 7 . 125.35(5)
O7 Ca2 O8 7_545 . 140.16(6)
O5 Ca2 O8 7 . 97.59(3)
O5 Ca2 O8 16 . 97.59(3)
O8 Ca2 O4 7 7_545 144.79(4)
O7 Ca2 O4 7_545 7_545 69.70(5)
O5 Ca2 O4 7 7_545 63.85(3)
O5 Ca2 O4 16 7_545 123.62(4)
O8 Ca2 O4 . 7_545 76.04(5)
O8 Ca2 O4 7 16_545 144.79(4)
O7 Ca2 O4 7_545 16_545 69.70(5)
O5 Ca2 O4 7 16_545 123.62(4)
O5 Ca2 O4 16 16_545 63.85(3)
O8 Ca2 O4 . 16_545 76.04(5)
O4 Ca2 O4 7_545 16_545 60.24(5)
O8 Ca2 O4 7 . 73.10(5)
O7 Ca2 O4 7_545 . 149.63(3)
O5 Ca2 O4 7 . 119.75(4)
O5 Ca2 O4 16 . 66.29(3)
O8 Ca2 O4 . . 58.73(4)
O4 Ca2 O4 7_545 . 134.77(3)
O4 Ca2 O4 16_545 . 104.43(4)
O8 Ca2 O4 7 10_556 73.10(5)
O7 Ca2 O4 7_545 10_556 149.63(3)
O5 Ca2 O4 7 10_556 66.29(3)
O5 Ca2 O4 16 10_556 119.75(4)
O8 Ca2 O4 . 10_556 58.73(4)
O4 Ca2 O4 7_545 10_556 104.43(4)
O4 Ca2 O4 16_545 10_556 134.77(3)
O4 Ca2 O4 . 10_556 53.91(5)
O8 Ca2 Te4 7 . 92.60(5)
O7 Ca2 Te4 7_545 . 172.91(4)
O5 Ca2 Te4 7 . 95.46(3)
O5 Ca2 Te4 16 . 95.46(3)
O8 Ca2 Te4 . . 32.75(4)
O4 Ca2 Te4 7_545 . 104.27(3)
O4 Ca2 Te4 16_545 . 104.27(3)
O4 Ca2 Te4 . . 34.05(2)
O4 Ca2 Te4 10_556 . 34.05(2)
O8 Ca2 Te4 7 7_545 146.15(5)
O7 Ca2 Te4 7_545 7_545 51.66(4)
O5 Ca2 Te4 7 7_545 91.90(3)
O5 Ca2 Te4 16 7_545 91.90(3)
O8 Ca2 Te4 . 7_545 88.51(4)
O4 Ca2 Te4 7_545 7_545 33.21(2)
O4 Ca2 Te4 16_545 7_545 33.21(2)
O4 Ca2 Te4 . 7_545 135.31(3)
O4 Ca2 Te4 10_556 7_545 135.31(3)
Te4 Ca2 Te4 . 7_545 121.252(12)
O8 Ca2 Te3 7 7_545 103.87(2)
O7 Ca2 Te3 7_545 7_545 61.771(12)
O5 Ca2 Te3 7 7_545 29.94(2)
O5 Ca2 Te3 16 7_545 146.33(3)
O8 Ca2 Te3 . 7_545 103.47(2)
O4 Ca2 Te3 7_545 7_545 40.94(3)
O4 Ca2 Te3 16_545 7_545 96.03(3)
O4 Ca2 Te3 . 7_545 147.38(2)
O4 Ca2 Te3 10_556 7_545 93.73(2)
Te4 Ca2 Te3 . 7_545 116.377(7)
Te4 Ca2 Te3 7_545 7_545 63.068(6)
O7 Te1 O7 1_545 3_645 102.97(11)
O7 Te1 O1 1_545 . 88.11(3)
O7 Te1 O1 3_645 . 88.11(3)
O7 Te1 O1 1_545 10_556 88.11(3)
O7 Te1 O1 3_645 10_556 88.11(3)
O1 Te1 O1 . 10_556 173.92(9)
O7 Te1 Ca2 1_545 7_545 28.98(5)
O7 Te1 Ca2 3_645 7_545 131.95(6)
O1 Te1 Ca2 . 7_545 89.497(8)
O1 Te1 Ca2 10_556 7_545 89.497(8)
O7 Te1 Ca2 1_545 5_545 131.95(6)
O7 Te1 Ca2 3_645 5_545 28.98(5)
O1 Te1 Ca2 . 5_545 89.497(8)
O1 Te1 Ca2 10_556 5_545 89.497(8)
Ca2 Te1 Ca2 7_545 5_545 160.934(13)
O6 Te2 O6 12_655 . 103.01(8)
O6 Te2 O1 12_655 . 97.12(6)
O6 Te2 O1 . . 97.12(6)
O6 Te2 Ca1 12_655 3_655 30.77(4)
O6 Te2 Ca1 . 3_655 133.69(4)
O1 Te2 Ca1 . 3_655 93.563(8)
O6 Te2 Ca1 12_655 10_556 133.69(4)
O6 Te2 Ca1 . 10_556 30.77(4)
O1 Te2 Ca1 . 10_556 93.563(8)
Ca1 Te2 Ca1 3_655 10_556 163.902(10)
O3 Te3 O5 . 1_565 96.14(5)
O3 Te3 O2 . 1_565 93.33(5)
O5 Te3 O2 1_565 1_565 93.97(5)
O3 Te3 O4 . . 79.35(5)
O5 Te3 O4 1_565 . 79.04(5)
O2 Te3 O4 1_565 . 169.18(6)
O3 Te3 Ca1 . 16 51.01(4)
O5 Te3 Ca1 1_565 16 46.42(3)
O2 Te3 Ca1 1_565 16 104.60(5)
O4 Te3 Ca1 . 16 64.59(3)
O3 Te3 Ca2 . 7 109.41(4)
O5 Te3 Ca2 1_565 7 40.72(3)
O2 Te3 Ca2 1_565 7 129.382(18)
O4 Te3 Ca2 . 7 47.99(3)
Ca1 Te3 Ca2 16 7 63.955(8)
O3 Te3 Ca1 . . 40.32(4)
O5 Te3 Ca1 1_565 . 110.40(3)
O2 Te3 Ca1 1_565 . 127.580(17)
O4 Te3 Ca1 . . 49.52(3)
Ca1 Te3 Ca1 16 . 68.372(6)
Ca2 Te3 Ca1 7 . 95.427(9)
O3 Te3 Ca1 . 4_566 26.53(4)
O5 Te3 Ca1 1_565 4_566 105.99(3)
O2 Te3 Ca1 1_565 4_566 68.39(3)
O4 Te3 Ca1 . 4_566 105.36(3)
Ca1 Te3 Ca1 16 4_566 68.861(8)
Ca2 Te3 Ca1 7 4_566 132.402(9)
Ca1 Te3 Ca1 . 4_566 60.638(8)
O8 Te4 O4 . . 90.26(6)
O8 Te4 O4 . 10_556 90.26(6)
O4 Te4 O4 . 10_556 88.18(7)
O8 Te4 Ca2 . . 45.74(6)
O4 Te4 Ca2 . . 59.26(4)
O4 Te4 Ca2 10_556 . 59.26(4)
O8 Te4 Ca2 . 7 115.43(6)
O4 Te4 Ca2 . 7 49.41(4)
O4 Te4 Ca2 10_556 7 49.42(4)
Ca2 Te4 Ca2 . 7 69.699(8)
O8 Te4 Ca1 . . 58.067(9)
O4 Te4 Ca1 . . 48.45(4)
O4 Te4 Ca1 10_556 . 120.49(4)
Ca2 Te4 Ca1 . . 63.297(6)
Ca2 Te4 Ca1 7 . 97.242(7)
O8 Te4 Ca1 . 10_556 58.067(9)
O4 Te4 Ca1 . 10_556 120.49(4)
O4 Te4 Ca1 10_556 10_556 48.45(4)
Ca2 Te4 Ca1 . 10_556 63.299(6)
Ca2 Te4 Ca1 7 10_556 97.242(7)
Ca1 Te4 Ca1 . 10_556 114.545(11)
Te2 O1 Te1 . . 122.58(9)
Te3 O2 Te3 1_545 4_566 148.36(9)
Te3 O3 Ca1 . 4_566 132.49(6)
Te3 O3 Ca1 . . 110.51(5)
Ca1 O3 Ca1 4_566 . 102.82(4)
Te3 O3 Ca1 . 16 95.51(5)
Ca1 O3 Ca1 4_566 16 111.28(4)
Ca1 O3 Ca1 . 16 99.92(4)
Te4 O4 Te3 . . 119.50(6)
Te4 O4 Ca2 . 7 97.37(5)
Te3 O4 Ca2 . 7 91.07(4)
Te4 O4 Ca1 . . 100.03(5)
Te3 O4 Ca1 . . 89.96(4)
Ca2 O4 Ca1 7 . 159.36(5)
Te4 O4 Ca2 . . 86.69(4)
Te3 O4 Ca2 . . 153.51(5)
Ca2 O4 Ca2 7 . 89.17(4)
Ca1 O4 Ca2 . . 80.88(3)
Te3 O5 Ca1 1_545 . 130.51(5)
Te3 O5 Ca2 1_545 7_545 109.34(5)
Ca1 O5 Ca2 . 7_545 108.29(4)
Te3 O5 Ca1 1_545 16_545 100.25(5)
Ca1 O5 Ca1 . 16_545 106.55(4)
Ca2 O5 Ca1 7_545 16_545 96.02(4)
Te2 O6 Ca1 . 10_556 125.87(7)
Te1 O7 Ca2 1_565 7 128.92(9)
Te4 O8 Ca2 . 7_545 149.29(10)
Te4 O8 Ca2 . . 101.52(8)
Ca2 O8 Ca2 7_545 . 109.19(7)
Te4 O8 Ca1 . . 90.43(3)
Ca2 O8 Ca1 7_545 . 93.49(3)
Ca2 O8 Ca1 . . 82.49(4)
Te4 O8 Ca1 . 10_556 90.43(3)
Ca2 O8 Ca1 7_545 10_556 93.49(3)
Ca2 O8 Ca1 . 10_556 82.49(4)
Ca1 O8 Ca1 . 10_556 164.82(7)

loop_
_geom_bond_atom_site_label_1
_geom_bond_atom_site_label_2
_geom_bond_site_symmetry_2
_geom_bond_distance
Ca1 O3 4_566 2.3198(11)
Ca1 O6 10_556 2.3903(13)
Ca1 O5 . 2.3924(11)
Ca1 O3 . 2.4691(12)
Ca1 O5 16 2.4712(11)
Ca1 O3 16_545 2.6212(12)
Ca1 O4 . 2.7186(13)
Ca1 O8 . 3.0360(4)
Ca1 Te3 16_545 3.3567(4)
Ca1 Te3 . 3.5742(4)
Ca1 Te4 . 3.5773(4)
Ca1 Ca2 . 3.6575(4)
Ca2 O8 7 2.3089(18)
Ca2 O7 7_545 2.3660(17)
Ca2 O5 7 2.4497(11)
Ca2 O5 16 2.4497(11)
Ca2 O8 . 2.4749(19)
Ca2 O4 7_545 2.6335(13)
Ca2 O4 16_545 2.6335(13)
Ca2 O4 . 2.9154(13)
Ca2 O4 10_556 2.9154(13)
Ca2 Te4 . 3.3863(5)
Ca2 Te4 7_545 3.4390(5)
Ca2 Te3 7_545 3.5434(3)
Te1 O7 1_545 1.8369(17)
Te1 O7 3_645 1.8369(17)
Te1 O1 . 2.1608(17)
Te1 O1 10_556 2.1609(17)
Te2 O6 12_655 1.8522(12)
Te2 O6 . 1.8522(12)
Te2 O1 . 1.8902(17)
Te3 O3 . 1.8602(11)
Te3 O5 1_565 1.8743(10)
Te3 O2 1_565 2.0123(5)
Te3 O4 . 2.3222(12)
Te4 O8 . 1.8694(17)
Te4 O4 . 1.8994(11)
Te4 O4 10_556 1.8994(11)

_cod_database_fobs_code 2242783
